data_4313286
loop_
_publ_author_name
'Quan-Ming Wang'
'Thomas C. W. Mak'

_publ_section_title
;
 Assembly of Discrete, One-, Two-, and Three-Dimensional Silver(I)
 Supramolecular Complexes Containing Encapsulated Acetylide Dianion with
 Nitrogen-Donor Spacers
;
_journal_name_full 'Inorganic Chemistry'
_journal_page_first 1637
_journal_page_last 1643
_journal_paper_doi 10.1021/ic026019f
_journal_volume 42
_journal_year 2003
_chemical_formula_sum 'C52 H22 Ag14 F30 N8 O21'
_chemical_formula_weight 3174.96
_chemical_name_systematic
; 
 ? 
;
_space_group_IT_number 2
_symmetry_cell_setting triclinic
_symmetry_space_group_name_Hall '-P 1'
_symmetry_space_group_name_H-M 'P -1'
_atom_sites_solution_hydrogens geom
_atom_sites_solution_primary direct
_atom_sites_solution_secondary difmap
_audit_creation_method SHELXL-97
_cell_angle_alpha 66.5920(10)
_cell_angle_beta 75.1070(10)
_cell_angle_gamma 68.7770(10)
_cell_formula_units_Z 2
_cell_length_a 14.6896(9)
_cell_length_b 17.5753(10)
_cell_length_c 17.9465(10)
_cell_measurement_temperature 293(2)
_cell_volume 3928.8(4)
_computing_structure_refinement 'SHELXL-97 (Sheldrick, 1997)'
_computing_structure_solution 'SHELXS-97 (Sheldrick, 1990)'
_diffrn_ambient_temperature 293(2)
_diffrn_measured_fraction_theta_full 0.975
_diffrn_measured_fraction_theta_max 0.975
_diffrn_radiation_monochromator graphite
_diffrn_radiation_source 'fine-focus sealed tube'
_diffrn_radiation_type MoK\a
_diffrn_radiation_wavelength 0.71073
_diffrn_reflns_av_R_equivalents 0.0514
_diffrn_reflns_av_sigmaI/netI 0.1009
_diffrn_reflns_limit_h_max 19
_diffrn_reflns_limit_h_min -19
_diffrn_reflns_limit_k_max 23
_diffrn_reflns_limit_k_min -23
_diffrn_reflns_limit_l_max 12
_diffrn_reflns_limit_l_min -23
_diffrn_reflns_number 26711
_diffrn_reflns_theta_full 28.09
_diffrn_reflns_theta_max 28.09
_diffrn_reflns_theta_min 1.50
_exptl_absorpt_coefficient_mu 3.545
_exptl_absorpt_correction_T_max 1.000
_exptl_absorpt_correction_T_min 0.528
_exptl_absorpt_correction_type SADABS
_exptl_crystal_colour colorless
_exptl_crystal_density_diffrn 2.684
_exptl_crystal_density_method 'not measured'
_exptl_crystal_description block
_exptl_crystal_F_000 2972
_exptl_crystal_size_max 0.30
_exptl_crystal_size_mid 0.28
_exptl_crystal_size_min 0.26
_refine_diff_density_max 2.095
_refine_diff_density_min -0.976
_refine_diff_density_rms 0.203
_refine_ls_extinction_method none
_refine_ls_goodness_of_fit_ref 0.875
_refine_ls_hydrogen_treatment mixed
_refine_ls_matrix_type full
_refine_ls_number_parameters 1126
_refine_ls_number_reflns 18660
_refine_ls_number_restraints 75
_refine_ls_restrained_S_all 0.879
_refine_ls_R_factor_all 0.1131
_refine_ls_R_factor_gt 0.0649
_refine_ls_shift/su_max 0.001
_refine_ls_shift/su_mean 0.000
_refine_ls_structure_factor_coef Fsqd
_refine_ls_weighting_details 'calc w=1/[\s^2^(Fo^2^)+(0.0903P)^2^+0.0000P] where P=(Fo^2^+2Fc^2^)/3'
_refine_ls_weighting_scheme calc
_refine_ls_wR_factor_gt 0.1517
_refine_ls_wR_factor_ref 0.1708
_reflns_number_gt 9668
_reflns_number_total 18660
_reflns_threshold_expression >2sigma(I)
_cod_data_source_file ic026019fsi20021222_111119_5.cif
_cod_data_source_block complex5
_cod_depositor_comments
;
The following automatic conversions were performed:

'_symmetry_cell_setting' value 'Triclinic' changed to 'triclinic'
according to the built-in table from CIF Core dictionary named
'cif_core.dic' version 2.4.1 from 2010-06-29.

Automatic conversion script
Id: cif_fix_values 1646 2011-03-28 12:23:43Z adriana 
;
_cod_database_code 4313286

loop_
_symmetry_equiv_pos_as_xyz
'x, y, z'
'-x, -y, -z'

loop_
_atom_site_label
_atom_site_type_symbol
_atom_site_fract_x
_atom_site_fract_y
_atom_site_fract_z
_atom_site_U_iso_or_equiv
_atom_site_adp_type
_atom_site_occupancy
_atom_site_symmetry_multiplicity
_atom_site_calc_flag
_atom_site_refinement_flags
_atom_site_disorder_assembly
_atom_site_disorder_group
Ag1 Ag -0.03405(5) -0.06313(5) -0.00483(5) 0.05071(18) Uani 1 1 d . . .
Ag2 Ag -0.00073(5) -0.16638(5) 0.29820(5) 0.05525(19) Uani 1 1 d . . .
Ag3 Ag -0.01742(6) -0.21257(5) 0.15368(5) 0.0561(2) Uani 1 1 d . . .
Ag4 Ag 0.19530(6) -0.20586(5) 0.19588(5) 0.0595(2) Uani 1 1 d . . .
Ag5 Ag 0.17771(6) -0.15506(6) 0.02724(5) 0.0717(3) Uani 1 1 d . . .
Ag6 Ag -0.11381(5) -0.01824(5) 0.16624(5) 0.0589(2) Uani 1 1 d . . .
Ag7 Ag 0.09576(7) -0.02128(6) 0.21983(5) 0.0670(2) Uani 1 1 d . . .
Ag8 Ag -0.16551(6) -0.32270(5) 0.23945(6) 0.0644(2) Uani 1 1 d . . .
Ag9 Ag -0.22123(5) -0.15830(4) 0.25897(4) 0.04762(17) Uani 1 1 d . . .
Ag10 Ag -0.16572(6) -0.25517(6) 0.42793(5) 0.0724(3) Uani 1 1 d . . .
Ag11 Ag 0.10990(5) -0.37701(6) 0.36719(6) 0.0709(3) Uani 1 1 d . . .
Ag12 Ag -0.06626(9) -0.43246(7) 0.41693(8) 0.1059(4) Uani 1 1 d . . .
Ag13 Ag 0.37159(6) -0.41027(6) 0.26682(7) 0.0801(3) Uani 1 1 d . . .
Ag14 Ag -0.43374(6) 0.02592(6) 0.25708(6) 0.0686(2) Uani 1 1 d . . .
C1 C 0.0473(7) -0.0943(6) 0.0987(6) 0.051(2) Uani 1 1 d . . .
C2 C 0.0637(7) -0.0834(6) 0.1558(6) 0.050(2) Uani 1 1 d . . .
C3 C -0.0962(6) -0.2707(6) 0.2920(6) 0.044(2) Uani 1 1 d . . .
C4 C -0.0323(7) -0.3074(7) 0.3319(7) 0.059(3) Uani 1 1 d . . .
O11 O -0.2177(5) 0.0013(5) 0.0749(4) 0.0608(17) Uani 1 1 d . . .
O12 O -0.3187(5) -0.0746(4) 0.1603(4) 0.0609(17) Uani 1 1 d . . .
O21 O -0.2402(5) -0.0174(4) 0.2795(4) 0.0564(17) Uani 1 1 d . . .
O22 O -0.1277(5) -0.0765(5) 0.3662(5) 0.0640(19) Uani 1 1 d . . .
O31 O 0.2520(6) -0.2504(5) 0.3203(5) 0.078(2) Uani 1 1 d . . .
O32 O 0.1066(6) -0.2031(7) 0.3885(5) 0.104(3) Uani 1 1 d . . .
O41 O 0.3372(5) -0.2204(6) 0.0101(5) 0.081(2) Uani 1 1 d . . .
O42 O 0.3610(5) -0.2491(5) 0.1389(5) 0.071(2) Uani 1 1 d . . .
O51 O -0.3296(5) -0.2110(6) 0.4632(5) 0.082(2) Uani 1 1 d . . .
O52 O -0.3756(5) -0.1371(5) 0.3406(4) 0.0654(19) Uani 1 1 d . . .
O61 O -0.1060(7) -0.1250(5) -0.0494(5) 0.079(2) Uani 1 1 d . . .
O62 O -0.1131(5) -0.2255(5) 0.0732(4) 0.0652(19) Uani 1 1 d . . .
O71 O 0.0319(7) -0.5759(7) 0.4532(7) 0.103(3) Uani 1 1 d . . .
O72 O 0.0971(7) -0.7135(6) 0.4601(5) 0.094(3) Uani 1 1 d . . .
O81 O 0.1073(6) -0.3382(6) 0.1387(6) 0.088(3) Uani 1 1 d . . .
O82 O 0.2187(5) -0.3587(5) 0.2156(5) 0.0669(19) Uani 1 1 d . . .
O91 O 0.1269(17) -0.1196(12) -0.2083(11) 0.234(10) Uani 1 1 d . . .
O92 O 0.1511(10) -0.1451(8) -0.0984(7) 0.142(5) Uani 1 1 d . . .
O101 O 0.2069(8) -0.5377(9) 0.5237(8) 0.146(5) Uani 1 1 d . . .
O102 O 0.2547(5) -0.4532(6) 0.4018(6) 0.091(3) Uani 1 1 d . . .
C11 C -0.2894(6) -0.0276(6) 0.0926(6) 0.050(2) Uani 1 1 d D . .
C12 C -0.3513(6) 0.0025(5) 0.0255(5) 0.073(3) Uani 1 1 d D . .
C21 C -0.2065(7) -0.0303(6) 0.3432(6) 0.048(2) Uani 1 1 d D . .
C22 C -0.2732(6) 0.0184(5) 0.3960(6) 0.076(4) Uani 1 1 d D . .
C31 C 0.1974(8) -0.2354(7) 0.3787(6) 0.058(2) Uani 1 1 d D . .
C32 C 0.2451(6) -0.2498(7) 0.4484(6) 0.091(4) Uani 1 1 d D . .
C41 C 0.3889(7) -0.2477(7) 0.0674(7) 0.067(3) Uani 1 1 d D . .
C42 C 0.4961(7) -0.2828(7) 0.0448(5) 0.113(6) Uani 1 1 d D . .
C51 C -0.3886(6) -0.1692(7) 0.4150(7) 0.056(2) Uani 1 1 d D . .
C52 C -0.4947(7) -0.1525(7) 0.4507(5) 0.099(5) Uani 1 1 d D . .
C61 C -0.1283(8) -0.1885(7) -0.0002(7) 0.059(3) Uani 1 1 d D . .
C62 C -0.1773(7) -0.2296(6) -0.0303(5) 0.088(4) Uani 1 1 d D . .
C71 C 0.0477(9) -0.6376(9) 0.4308(6) 0.076(3) Uani 1 1 d D . .
C72 C -0.0012(7) -0.6208(7) 0.3607(7) 0.103(5) Uani 1 1 d D . .
C81 C 0.1827(7) -0.3784(6) 0.1734(7) 0.063(3) Uani 1 1 d D . .
C82 C 0.2352(7) -0.4600(7) 0.1587(8) 0.112(6) Uani 1 1 d D . .
C91 C 0.1416(10) -0.1693(8) -0.1427(10) 0.079(3) Uani 1 1 d D . .
C92 C 0.1417(10) -0.2569(8) -0.1238(8) 0.155(8) Uani 1 1 d D . .
C101 C 0.2625(7) -0.5078(8) 0.4674(9) 0.073(3) Uani 1 1 d D . .
C102 C 0.3572(8) -0.5484(9) 0.4926(7) 0.125(6) Uani 1 1 d D . .
F11 F -0.3754(8) -0.0609(6) 0.0216(6) 0.134(4) Uani 1 1 d D . .
F12 F -0.3097(7) 0.0421(7) -0.0473(4) 0.135(4) Uani 1 1 d D . .
F13 F -0.4362(6) 0.0603(6) 0.0366(6) 0.135(4) Uani 1 1 d D . .
F21 F -0.3504(8) 0.0796(8) 0.3655(7) 0.200(7) Uani 1 1 d D . .
F22 F -0.3095(9) -0.0317(8) 0.4650(7) 0.173(5) Uani 1 1 d D . .
F23 F -0.2358(6) 0.0576(6) 0.4238(6) 0.119(3) Uani 1 1 d D . .
F31 F 0.2047(10) -0.2935(11) 0.5193(6) 0.220(8) Uani 1 1 d D . .
F32 F 0.2395(9) -0.1791(8) 0.4603(8) 0.174(6) Uani 1 1 d D . .
F33 F 0.3396(6) -0.2917(9) 0.4465(7) 0.169(5) Uani 1 1 d D . .
F41 F 0.5502(7) -0.2637(10) 0.0791(7) 0.191(7) Uani 1 1 d D . .
F42 F 0.5258(8) -0.3677(7) 0.0753(8) 0.191(6) Uani 1 1 d D . .
F43 F 0.5293(6) -0.2560(8) -0.0338(5) 0.163(5) Uani 1 1 d D . .
F51 F -0.5520(8) -0.1512(12) 0.4044(7) 0.205(7) Uani 1 1 d D . .
F52 F -0.5315(8) -0.0743(7) 0.4559(9) 0.217(8) Uani 1 1 d D . .
F53 F -0.5158(6) -0.2029(6) 0.5255(5) 0.122(3) Uani 1 1 d D . .
F61 F -0.2256(10) -0.1764(6) -0.0925(6) 0.170(5) Uani 1 1 d D . .
F62 F -0.1158(8) -0.2949(8) -0.0522(10) 0.193(6) Uani 1 1 d D . .
F63 F -0.2410(8) -0.2660(7) 0.0251(6) 0.156(5) Uani 1 1 d D . .
F71 F 0.0046(12) -0.6894(8) 0.3448(9) 0.217(8) Uani 1 1 d D . .
F72 F 0.0381(9) -0.5723(11) 0.2914(7) 0.218(8) Uani 1 1 d D . .
F73 F -0.0941(6) -0.5731(8) 0.3628(7) 0.152(4) Uani 1 1 d D . .
F81 F 0.3256(9) -0.4649(10) 0.1212(11) 0.217(8) Uani 1 1 d D . .
F82 F 0.2624(14) -0.5246(6) 0.2257(10) 0.229(9) Uani 1 1 d D . .
F83 F 0.1928(7) -0.4926(7) 0.1275(9) 0.179(6) Uani 1 1 d D . .
F91 F 0.1076(17) -0.2666(10) -0.1794(12) 0.274(11) Uani 1 1 d D . .
F92 F 0.2304(11) -0.3120(8) -0.1233(13) 0.247(9) Uani 1 1 d D . .
F93 F 0.0991(13) -0.2913(8) -0.0497(9) 0.225(8) Uani 1 1 d D . .
F101 F 0.4347(8) -0.5552(17) 0.4375(7) 0.331(17) Uani 1 1 d D . .
F102 F 0.3889(11) -0.6257(8) 0.5453(10) 0.225(7) Uani 1 1 d D . .
F103 F 0.3855(12) -0.5084(13) 0.5263(18) 0.356(19) Uani 1 1 d D . .
N1 N -0.1489(5) -0.4253(5) 0.1896(5) 0.0473(17) Uani 1 1 d . . .
N2 N -0.3253(5) -0.3268(5) 0.2400(5) 0.0514(19) Uani 1 1 d . . .
N3 N -0.4928(5) -0.3800(6) 0.2835(5) 0.057(2) Uani 1 1 d . . .
N4 N -0.4829(6) -0.5248(6) 0.2524(6) 0.068(2) Uani 1 1 d . . .
C011 C -0.0642(7) -0.4589(7) 0.1467(6) 0.057(2) Uani 1 1 d . . .
H01A H -0.0070 -0.4490 0.1487 0.069 Uiso 1 1 calc R . .
C012 C -0.0588(8) -0.5040(8) 0.1032(7) 0.068(3) Uani 1 1 d . . .
H01B H 0.0023 -0.5292 0.0782 0.082 Uiso 1 1 calc R . .
C013 C -0.1447(9) -0.5157(7) 0.0929(7) 0.075(3) Uani 1 1 d . . .
H01C H -0.1418 -0.5450 0.0587 0.090 Uiso 1 1 calc R . .
C014 C -0.2307(8) -0.4828(6) 0.1346(6) 0.058(2) Uani 1 1 d . . .
H01D H -0.2891 -0.4888 0.1296 0.070 Uiso 1 1 calc R . .
C015 C -0.2305(6) -0.4395(5) 0.1855(5) 0.044(2) Uani 1 1 d . . .
C021 C -0.3238(6) -0.3991(6) 0.2322(5) 0.0431(19) Uani 1 1 d . . .
C022 C -0.4058(6) -0.4291(6) 0.2603(5) 0.046(2) Uani 1 1 d . . .
C023 C -0.4952(7) -0.3044(7) 0.2846(6) 0.060(3) Uani 1 1 d . . .
H02A H -0.5559 -0.2664 0.2958 0.072 Uiso 1 1 calc R . .
C024 C -0.4117(7) -0.2801(7) 0.2698(7) 0.062(3) Uani 1 1 d . . .
H02B H -0.4147 -0.2315 0.2803 0.074 Uiso 1 1 calc R . .
C031 C -0.4832(10) -0.6039(9) 0.2617(9) 0.090(4) Uani 1 1 d . . .
H03A H -0.5366 -0.6093 0.2475 0.108 Uiso 1 1 calc R . .
C032 C -0.4076(10) -0.6787(9) 0.2918(10) 0.096(4) Uani 1 1 d . . .
H03B H -0.4094 -0.7326 0.2959 0.115 Uiso 1 1 calc R . .
C033 C -0.3318(9) -0.6711(8) 0.3146(8) 0.084(4) Uani 1 1 d . . .
H03C H -0.2809 -0.7200 0.3359 0.101 Uiso 1 1 calc R . .
C034 C -0.3305(7) -0.5899(7) 0.3061(7) 0.064(3) Uani 1 1 d . . .
H03D H -0.2799 -0.5837 0.3234 0.076 Uiso 1 1 calc R . .
C035 C -0.4047(7) -0.5185(6) 0.2719(6) 0.052(2) Uani 1 1 d . . .
N5 N 0.4164(6) 0.1131(6) 0.3111(6) 0.066(2) Uani 1 1 d . . .
N6 N 0.4289(6) 0.0092(5) 0.2228(5) 0.057(2) Uani 1 1 d . . .
N7 N 0.2646(6) -0.0422(5) 0.2447(5) 0.0527(19) Uani 1 1 d . . .
N8 N 0.0848(6) 0.0467(6) 0.3035(5) 0.058(2) Uani 1 1 d . . .
C041 C 0.4150(8) 0.1774(8) 0.3335(9) 0.082(4) Uani 1 1 d . . .
H04A H 0.4669 0.1694 0.3592 0.099 Uiso 1 1 calc R . .
C042 C 0.3435(9) 0.2521(8) 0.3213(9) 0.081(4) Uani 1 1 d . . .
H04B H 0.3451 0.2944 0.3392 0.097 Uiso 1 1 calc R . .
C043 C 0.2688(9) 0.2659(7) 0.2826(9) 0.079(4) Uani 1 1 d . . .
H04C H 0.2193 0.3185 0.2723 0.095 Uiso 1 1 calc R . .
C044 C 0.2654(8) 0.2018(6) 0.2582(8) 0.066(3) Uani 1 1 d . . .
H04D H 0.2149 0.2099 0.2308 0.080 Uiso 1 1 calc R . .
C045 C 0.3405(6) 0.1251(6) 0.2763(6) 0.048(2) Uani 1 1 d . . .
C051 C 0.3404(7) 0.0489(6) 0.2566(6) 0.050(2) Uani 1 1 d . . .
C052 C 0.2600(7) 0.0194(6) 0.2738(5) 0.048(2) Uani 1 1 d . . .
C053 C 0.3489(9) -0.0785(7) 0.2076(6) 0.061(3) Uani 1 1 d . . .
H05A H 0.3529 -0.1208 0.1872 0.074 Uiso 1 1 calc R . .
C054 C 0.4326(9) -0.0538(7) 0.1985(7) 0.065(3) Uani 1 1 d . . .
H05B H 0.4925 -0.0824 0.1748 0.078 Uiso 1 1 calc R . .
C061 C 0.0006(9) 0.0713(9) 0.3482(9) 0.086(4) Uani 1 1 d . . .
H06A H -0.0565 0.0719 0.3342 0.104 Uiso 1 1 calc R . .
C062 C -0.0084(10) 0.0964(9) 0.4149(9) 0.091(4) Uani 1 1 d . . .
H06B H -0.0699 0.1125 0.4444 0.110 Uiso 1 1 calc R . .
C063 C 0.0726(9) 0.0972(8) 0.4366(8) 0.078(3) Uani 1 1 d . . .
H06C H 0.0686 0.1154 0.4797 0.094 Uiso 1 1 calc R . .
C064 C 0.1624(8) 0.0695(7) 0.3912(7) 0.063(3) Uani 1 1 d . . .
H06D H 0.2207 0.0649 0.4063 0.075 Uiso 1 1 calc R . .
C065 C 0.1651(7) 0.0489(6) 0.3238(6) 0.054(2) Uani 1 1 d . . .
O1W O -0.3763(6) 0.1496(6) 0.1717(5) 0.089(3) Uani 1 1 d . . .

loop_
_atom_site_aniso_label
_atom_site_aniso_U_11
_atom_site_aniso_U_22
_atom_site_aniso_U_33
_atom_site_aniso_U_23
_atom_site_aniso_U_13
_atom_site_aniso_U_12
Ag1 0.0598(4) 0.0538(4) 0.0503(4) -0.0187(3) -0.0096(3) -0.0269(3)
Ag2 0.0535(4) 0.0536(4) 0.0590(5) -0.0184(4) -0.0131(4) -0.0131(3)
Ag3 0.0703(5) 0.0531(4) 0.0493(4) -0.0100(3) -0.0092(4) -0.0303(4)
Ag4 0.0614(5) 0.0572(5) 0.0460(4) -0.0173(3) -0.0136(4) 0.0025(4)
Ag5 0.0524(4) 0.0910(6) 0.0498(5) -0.0234(4) -0.0046(4) 0.0016(4)
Ag6 0.0463(4) 0.0652(5) 0.0532(5) -0.0177(4) -0.0070(3) -0.0050(3)
Ag7 0.0939(6) 0.0709(5) 0.0624(5) -0.0267(4) -0.0224(5) -0.0406(5)
Ag8 0.0733(5) 0.0671(5) 0.0728(6) -0.0307(4) -0.0125(4) -0.0328(4)
Ag9 0.0453(4) 0.0431(4) 0.0470(4) -0.0139(3) -0.0126(3) -0.0015(3)
Ag10 0.0655(5) 0.0848(6) 0.0432(4) -0.0190(4) -0.0146(4) 0.0066(4)
Ag11 0.0437(4) 0.0768(6) 0.0806(6) -0.0123(5) -0.0252(4) -0.0090(4)
Ag12 0.1103(9) 0.0737(7) 0.1197(9) -0.0153(6) 0.0165(7) -0.0525(6)
Ag13 0.0432(4) 0.0823(6) 0.0972(7) -0.0053(5) -0.0197(4) -0.0194(4)
Ag14 0.0521(4) 0.0725(6) 0.0834(6) -0.0392(5) -0.0087(4) -0.0067(4)
C1 0.058(6) 0.051(6) 0.051(6) -0.014(5) -0.014(5) -0.023(4)
C2 0.060(6) 0.047(5) 0.051(6) -0.020(4) -0.012(5) -0.019(4)
C3 0.043(5) 0.041(5) 0.052(5) -0.013(4) -0.016(4) -0.012(4)
C4 0.053(6) 0.068(7) 0.061(6) -0.027(5) -0.015(5) -0.015(5)
O11 0.055(4) 0.084(5) 0.052(4) -0.028(4) -0.002(3) -0.027(4)
O12 0.056(4) 0.065(4) 0.053(4) -0.004(3) -0.017(3) -0.018(3)
O21 0.055(4) 0.068(4) 0.044(4) -0.027(3) -0.013(3) -0.001(3)
O22 0.059(4) 0.071(5) 0.067(5) -0.037(4) -0.023(4) 0.002(3)
O31 0.089(6) 0.074(5) 0.063(5) -0.026(4) -0.032(5) 0.002(4)
O32 0.057(5) 0.189(10) 0.059(5) -0.038(6) -0.009(4) -0.031(6)
O41 0.056(4) 0.105(6) 0.068(5) -0.038(5) -0.007(4) 0.002(4)
O42 0.057(4) 0.091(6) 0.051(5) -0.015(4) -0.004(4) -0.019(4)
O51 0.059(4) 0.124(7) 0.051(5) -0.044(5) 0.003(4) -0.005(5)
O52 0.055(4) 0.073(5) 0.048(4) -0.018(4) 0.007(3) -0.009(3)
O61 0.127(7) 0.064(5) 0.072(5) -0.002(4) -0.044(5) -0.057(5)
O62 0.084(5) 0.075(5) 0.054(4) -0.016(4) -0.012(4) -0.047(4)
O71 0.097(7) 0.103(7) 0.105(7) -0.053(6) -0.035(6) 0.008(5)
O72 0.112(7) 0.088(6) 0.065(5) -0.024(5) -0.050(5) 0.015(5)
O81 0.070(5) 0.093(6) 0.095(6) -0.047(5) -0.038(5) 0.017(4)
O82 0.055(4) 0.068(5) 0.083(5) -0.025(4) -0.017(4) -0.019(4)
O91 0.39(3) 0.191(17) 0.169(16) 0.024(13) -0.077(18) -0.20(2)
O92 0.190(12) 0.160(11) 0.111(9) -0.078(9) -0.065(9) -0.024(9)
O101 0.090(8) 0.196(13) 0.135(10) -0.032(9) 0.019(7) -0.073(9)
O102 0.054(5) 0.101(7) 0.084(6) 0.006(5) -0.033(4) -0.011(4)
C11 0.045(5) 0.055(6) 0.044(5) -0.013(4) -0.010(4) -0.008(4)
C12 0.065(7) 0.105(10) 0.046(6) -0.013(6) -0.014(5) -0.028(7)
C21 0.052(5) 0.051(5) 0.045(5) -0.015(4) -0.003(4) -0.022(4)
C22 0.068(7) 0.102(10) 0.067(8) -0.057(8) -0.015(6) 0.001(7)
C31 0.066(7) 0.061(6) 0.039(5) -0.014(5) -0.003(5) -0.016(5)
C32 0.066(8) 0.149(13) 0.060(8) -0.050(9) -0.013(6) -0.017(8)
C41 0.040(5) 0.065(7) 0.067(8) -0.005(5) -0.001(5) -0.005(5)
C42 0.042(7) 0.148(15) 0.073(10) 0.004(9) -0.006(6) 0.013(8)
C51 0.049(5) 0.059(6) 0.056(7) -0.028(5) -0.005(5) -0.002(5)
C52 0.060(8) 0.143(14) 0.054(8) -0.013(8) 0.006(6) -0.019(8)
C61 0.077(7) 0.050(6) 0.065(7) -0.014(5) -0.025(6) -0.030(5)
C62 0.140(12) 0.067(8) 0.080(9) -0.008(7) -0.043(9) -0.054(9)
C71 0.080(8) 0.084(9) 0.043(6) -0.017(6) -0.013(6) -0.004(7)
C72 0.106(12) 0.102(11) 0.077(10) -0.017(9) -0.044(9) 0.004(9)
C81 0.053(6) 0.053(6) 0.071(7) -0.010(5) -0.017(5) -0.010(5)
C82 0.062(8) 0.105(12) 0.203(19) -0.097(14) -0.049(10) 0.009(8)
C91 0.095(9) 0.077(9) 0.080(9) -0.032(8) -0.007(8) -0.040(7)
C92 0.16(2) 0.103(15) 0.21(3) -0.082(18) -0.020(19) -0.010(14)
C101 0.045(6) 0.075(8) 0.092(10) -0.020(7) -0.007(6) -0.020(6)
C102 0.105(13) 0.134(15) 0.086(11) 0.030(10) -0.056(11) -0.026(11)
F11 0.178(9) 0.164(9) 0.113(7) -0.040(7) -0.061(7) -0.088(7)
F12 0.163(8) 0.194(10) 0.048(4) 0.009(5) -0.045(5) -0.086(8)
F13 0.097(6) 0.145(8) 0.132(8) -0.014(6) -0.077(6) 0.006(6)
F21 0.143(8) 0.266(14) 0.167(10) -0.172(11) -0.092(8) 0.127(9)
F22 0.181(11) 0.209(12) 0.175(11) -0.140(10) 0.098(9) -0.108(10)
F23 0.107(6) 0.157(8) 0.146(8) -0.118(7) -0.003(5) -0.031(5)
F31 0.216(13) 0.36(2) 0.059(6) 0.027(9) -0.065(7) -0.137(14)
F32 0.176(10) 0.207(12) 0.205(13) -0.131(11) -0.101(10) -0.009(9)
F33 0.097(7) 0.294(15) 0.134(8) -0.132(10) -0.054(6) 0.016(8)
F41 0.058(5) 0.33(2) 0.125(9) -0.038(10) 0.000(5) -0.042(8)
F42 0.098(7) 0.157(10) 0.172(11) -0.011(9) 0.011(7) 0.056(7)
F43 0.065(5) 0.250(12) 0.072(6) -0.023(6) 0.010(4) 0.020(6)
F51 0.090(7) 0.40(2) 0.110(8) -0.050(11) 0.002(6) -0.110(10)
F52 0.139(9) 0.116(8) 0.240(15) -0.036(8) 0.115(10) 0.014(7)
F53 0.105(6) 0.149(8) 0.081(6) -0.017(5) 0.025(5) -0.051(6)
F61 0.305(14) 0.129(8) 0.141(9) 0.016(6) -0.157(10) -0.117(9)
F62 0.173(10) 0.205(12) 0.315(18) -0.191(14) -0.047(11) -0.059(9)
F63 0.205(11) 0.180(10) 0.129(8) 0.012(7) -0.062(8) -0.152(10)
F71 0.307(18) 0.153(10) 0.231(16) -0.102(11) -0.191(15) 0.037(11)
F72 0.150(10) 0.35(2) 0.077(7) -0.013(10) -0.047(7) -0.034(11)
F73 0.104(7) 0.199(11) 0.143(9) -0.070(8) -0.066(7) 0.013(7)
F81 0.126(10) 0.222(16) 0.35(2) -0.221(17) 0.012(12) -0.001(9)
F82 0.33(2) 0.052(6) 0.31(2) -0.039(9) -0.197(19) 0.012(8)
F83 0.144(8) 0.147(9) 0.321(17) -0.168(11) -0.099(10) 0.018(7)
F91 0.46(3) 0.204(16) 0.29(2) -0.127(16) -0.09(2) -0.163(19)
F92 0.189(14) 0.110(9) 0.35(2) -0.068(12) 0.058(15) -0.014(9)
F93 0.275(18) 0.121(9) 0.169(12) -0.014(8) 0.091(12) -0.054(10)
F101 0.061(6) 0.57(4) 0.111(9) 0.038(14) -0.035(6) 0.036(12)
F102 0.195(14) 0.156(12) 0.256(18) 0.024(11) -0.121(13) -0.018(10)
F103 0.181(17) 0.26(2) 0.69(6) -0.16(3) -0.28(3) 0.011(14)
N1 0.041(4) 0.044(4) 0.052(5) -0.012(3) -0.007(3) -0.011(3)
N2 0.045(4) 0.053(5) 0.065(5) -0.030(4) -0.016(4) -0.008(3)
N3 0.041(4) 0.060(5) 0.053(5) -0.009(4) -0.007(4) -0.006(4)
N4 0.050(5) 0.066(6) 0.079(6) -0.007(5) -0.006(4) -0.031(4)
C011 0.044(5) 0.078(7) 0.047(6) -0.023(5) 0.000(4) -0.018(5)
C012 0.049(6) 0.085(8) 0.063(7) -0.040(6) 0.012(5) -0.007(5)
C013 0.089(9) 0.069(7) 0.063(7) -0.031(6) 0.012(6) -0.024(6)
C014 0.073(7) 0.053(6) 0.054(6) -0.014(5) -0.010(5) -0.027(5)
C015 0.047(5) 0.036(5) 0.041(5) -0.008(4) -0.004(4) -0.011(4)
C021 0.042(5) 0.044(5) 0.039(5) -0.008(4) -0.009(4) -0.013(4)
C022 0.040(5) 0.051(5) 0.042(5) -0.006(4) -0.016(4) -0.011(4)
C023 0.054(6) 0.062(7) 0.051(6) -0.016(5) -0.007(5) -0.005(5)
C024 0.045(5) 0.076(7) 0.067(7) -0.038(6) -0.019(5) 0.003(5)
C031 0.082(8) 0.077(9) 0.117(11) -0.008(8) -0.022(8) -0.052(7)
C032 0.092(10) 0.063(8) 0.134(13) -0.018(8) -0.018(9) -0.037(7)
C033 0.071(8) 0.050(7) 0.103(10) 0.007(6) -0.013(7) -0.021(6)
C034 0.047(5) 0.062(7) 0.066(7) -0.003(5) -0.012(5) -0.015(5)
C035 0.057(6) 0.051(6) 0.045(5) -0.002(4) -0.008(4) -0.028(5)
N5 0.059(5) 0.061(5) 0.091(7) -0.036(5) -0.025(5) -0.011(4)
N6 0.067(5) 0.048(5) 0.053(5) -0.015(4) -0.011(4) -0.015(4)
N7 0.074(5) 0.046(4) 0.042(4) -0.012(4) -0.013(4) -0.022(4)
N8 0.058(5) 0.068(6) 0.062(5) -0.032(5) -0.005(4) -0.024(4)
C041 0.057(7) 0.089(9) 0.132(12) -0.066(9) -0.014(7) -0.024(6)
C042 0.079(8) 0.085(9) 0.110(11) -0.060(8) -0.005(7) -0.035(7)
C043 0.078(8) 0.049(6) 0.114(11) -0.042(7) -0.010(7) -0.010(6)
C044 0.060(6) 0.046(6) 0.093(8) -0.018(6) -0.018(6) -0.016(5)
C045 0.049(5) 0.054(6) 0.049(5) -0.024(4) 0.000(4) -0.021(4)
C051 0.061(6) 0.038(5) 0.054(6) -0.013(4) -0.020(5) -0.012(4)
C052 0.073(6) 0.042(5) 0.035(5) -0.008(4) -0.014(5) -0.024(4)
C053 0.093(8) 0.052(6) 0.048(6) -0.021(5) -0.018(6) -0.021(6)
C054 0.077(7) 0.053(6) 0.065(7) -0.026(5) -0.004(6) -0.016(5)
C061 0.075(8) 0.110(10) 0.098(10) -0.051(9) -0.013(8) -0.035(7)
C062 0.070(8) 0.104(10) 0.100(11) -0.043(9) 0.008(7) -0.029(7)
C063 0.087(9) 0.101(9) 0.062(7) -0.035(7) -0.004(7) -0.042(7)
C064 0.069(7) 0.073(7) 0.063(7) -0.031(6) -0.013(6) -0.028(6)
C065 0.072(6) 0.055(6) 0.052(6) -0.019(5) -0.015(5) -0.031(5)
O1W 0.081(6) 0.093(6) 0.069(5) -0.010(5) -0.005(4) -0.022(5)

loop_
_atom_type_symbol
_atom_type_description
_atom_type_scat_dispersion_real
_atom_type_scat_dispersion_imag
_atom_type_scat_source
C C 0.0033 0.0016 'International Tables Vol C Tables 4.2.6.8 and 6.1.1.4'
H H 0.0000 0.0000 'International Tables Vol C Tables 4.2.6.8 and 6.1.1.4'
N N 0.0061 0.0033 'International Tables Vol C Tables 4.2.6.8 and 6.1.1.4'
O O 0.0106 0.0060 'International Tables Vol C Tables 4.2.6.8 and 6.1.1.4'
F F 0.0171 0.0103 'International Tables Vol C Tables 4.2.6.8 and 6.1.1.4'
Ag Ag -0.8971 1.1015 'International Tables Vol C Tables 4.2.6.8 and 6.1.1.4'

loop_
_geom_angle_atom_site_label_1
_geom_angle_atom_site_label_2
_geom_angle_atom_site_label_3
_geom_angle
_geom_angle_site_symmetry_1
_geom_angle_site_symmetry_3
_geom_angle_publ_flag
O61 Ag1 C1 139.8(3) . . ?
O61 Ag1 C1 111.6(3) . 2 ?
C1 Ag1 C1 108.7(3) . 2 ?
O61 Ag1 Ag1 160.5(2) . 2 ?
C1 Ag1 Ag1 59.7(2) . 2 ?
C1 Ag1 Ag1 48.9(2) 2 2 ?
O61 Ag1 Ag3 89.9(2) . . ?
C1 Ag1 Ag3 50.7(2) . . ?
C1 Ag1 Ag3 155.9(2) 2 . ?
Ag1 Ag1 Ag3 109.14(4) 2 . ?
O61 Ag1 Ag5 117.8(2) . . ?
C1 Ag1 Ag5 46.2(3) . . ?
C1 Ag1 Ag5 108.6(2) 2 . ?
Ag1 Ag1 Ag5 74.91(3) 2 . ?
Ag3 Ag1 Ag5 67.85(3) . . ?
O61 Ag1 Ag6 124.2(2) . . ?
C1 Ag1 Ag6 50.0(3) . . ?
C1 Ag1 Ag6 95.4(2) 2 . ?
Ag1 Ag1 Ag6 64.79(3) 2 . ?
Ag3 Ag1 Ag6 62.34(3) . . ?
Ag5 Ag1 Ag6 96.27(3) . . ?
O61 Ag1 Ag6 104.2(2) . 2 ?
C1 Ag1 Ag6 102.1(2) . 2 ?
C1 Ag1 Ag6 49.1(2) 2 2 ?
Ag1 Ag1 Ag6 64.51(3) 2 2 ?
Ag3 Ag1 Ag6 138.04(3) . 2 ?
Ag5 Ag1 Ag6 70.63(3) . 2 ?
Ag6 Ag1 Ag6 129.30(2) . 2 ?
O32 Ag2 O22 92.3(3) . . ?
O32 Ag2 C4 101.7(4) . . ?
O22 Ag2 C4 111.3(3) . . ?
O32 Ag2 C2 110.5(3) . . ?
O22 Ag2 C2 113.5(3) . . ?
C4 Ag2 C2 122.5(3) . . ?
O32 Ag2 Ag4 78.1(2) . . ?
O22 Ag2 Ag4 151.68(19) . . ?
C4 Ag2 Ag4 96.8(2) . . ?
C2 Ag2 Ag4 48.7(2) . . ?
O32 Ag2 Ag6 144.2(3) . . ?
O22 Ag2 Ag6 73.86(17) . . ?
C4 Ag2 Ag6 114.1(2) . . ?
C2 Ag2 Ag6 51.0(2) . . ?
Ag4 Ag2 Ag6 98.41(3) . . ?
O32 Ag2 Ag7 77.9(3) . . ?
O22 Ag2 Ag7 88.18(19) . . ?
C4 Ag2 Ag7 160.5(2) . . ?
C2 Ag2 Ag7 43.0(2) . . ?
Ag4 Ag2 Ag7 63.86(3) . . ?
Ag6 Ag2 Ag7 68.93(3) . . ?
O32 Ag2 Ag3 140.4(3) . . ?
O22 Ag2 Ag3 126.90(16) . . ?
C4 Ag2 Ag3 62.7(2) . . ?
C2 Ag2 Ag3 62.1(2) . . ?
Ag4 Ag2 Ag3 68.93(3) . . ?
Ag6 Ag2 Ag3 64.50(3) . . ?
Ag7 Ag2 Ag3 105.05(3) . . ?
O32 Ag2 Ag10 97.9(2) . . ?
O22 Ag2 Ag10 64.21(19) . . ?
C4 Ag2 Ag10 47.4(2) . . ?
C2 Ag2 Ag10 151.6(2) . . ?
Ag4 Ag2 Ag10 142.99(3) . . ?
Ag6 Ag2 Ag10 104.89(3) . . ?
Ag7 Ag2 Ag10 152.05(4) . . ?
Ag3 Ag2 Ag10 95.68(3) . . ?
O32 Ag2 Ag11 67.2(3) . . ?
O22 Ag2 Ag11 129.76(19) . . ?
C4 Ag2 Ag11 39.8(2) . . ?
C2 Ag2 Ag11 116.6(2) . . ?
Ag4 Ag2 Ag11 71.06(3) . . ?
Ag6 Ag2 Ag11 145.87(3) . . ?
Ag7 Ag2 Ag11 127.36(3) . . ?
Ag3 Ag2 Ag11 81.57(3) . . ?
Ag10 Ag2 Ag11 73.54(3) . . ?
C1 Ag3 O81 109.4(3) . . ?
C1 Ag3 O62 118.0(3) . . ?
O81 Ag3 O62 90.1(3) . . ?
C1 Ag3 C3 128.4(3) . . ?
O81 Ag3 C3 101.1(3) . . ?
O62 Ag3 C3 102.1(3) . . ?
C1 Ag3 Ag1 47.7(2) . . ?
O81 Ag3 Ag1 111.9(2) . . ?
O62 Ag3 Ag1 70.30(17) . . ?
C3 Ag3 Ag1 145.8(2) . . ?
C1 Ag3 Ag2 72.2(2) . . ?
O81 Ag3 Ag2 112.93(19) . . ?
O62 Ag3 Ag2 150.97(19) . . ?
C3 Ag3 Ag2 57.66(19) . . ?
Ag1 Ag3 Ag2 113.45(3) . . ?
C1 Ag3 Ag8 161.0(2) . . ?
O81 Ag3 Ag8 89.5(2) . . ?
O62 Ag3 Ag8 60.51(17) . . ?
C3 Ag3 Ag8 43.17(19) . . ?
Ag1 Ag3 Ag8 126.12(3) . . ?
Ag2 Ag3 Ag8 100.54(3) . . ?
C1 Ag3 Ag9 107.7(2) . . ?
O81 Ag3 Ag9 140.4(2) . . ?
O62 Ag3 Ag9 84.35(18) . . ?
C3 Ag3 Ag9 43.0(2) . . ?
Ag1 Ag3 Ag9 102.88(3) . . ?
Ag2 Ag3 Ag9 66.65(2) . . ?
Ag8 Ag3 Ag9 53.86(2) . . ?
C1 Ag3 Ag6 50.3(2) . . ?
O81 Ag3 Ag6 157.9(2) . . ?
O62 Ag3 Ag6 107.00(19) . . ?
C3 Ag3 Ag6 89.2(2) . . ?
Ag1 Ag3 Ag6 63.18(2) . . ?
Ag2 Ag3 Ag6 56.66(2) . . ?
Ag8 Ag3 Ag6 110.92(3) . . ?
Ag9 Ag3 Ag6 57.51(2) . . ?
C1 Ag3 Ag5 40.4(2) . . ?
O81 Ag3 Ag5 70.7(2) . . ?
O62 Ag3 Ag5 107.12(18) . . ?
C3 Ag3 Ag5 149.47(19) . . ?
Ag1 Ag3 Ag5 56.43(2) . . ?
Ag2 Ag3 Ag5 97.46(3) . . ?
Ag8 Ag3 Ag5 157.34(4) . . ?
Ag9 Ag3 Ag5 147.97(3) . . ?
Ag6 Ag3 Ag5 90.46(3) . . ?
C2 Ag4 O31 121.8(3) . . ?
C2 Ag4 O42 133.9(3) . . ?
O31 Ag4 O42 87.5(3) . . ?
C2 Ag4 O82 130.6(3) . . ?
O31 Ag4 O82 89.5(3) . . ?
O42 Ag4 O82 78.4(3) . . ?
C2 Ag4 Ag5 67.9(2) . . ?
O31 Ag4 Ag5 165.2(2) . . ?
O42 Ag4 Ag5 78.20(18) . . ?
O82 Ag4 Ag5 91.08(19) . . ?
C2 Ag4 Ag2 54.8(2) . . ?
O31 Ag4 Ag2 82.0(2) . . ?
O42 Ag4 Ag2 169.37(18) . . ?
O82 Ag4 Ag2 99.94(17) . . ?
Ag5 Ag4 Ag2 112.40(3) . . ?
C2 Ag4 Ag7 40.9(2) . . ?
O31 Ag4 Ag7 85.43(19) . . ?
O42 Ag4 Ag7 122.1(2) . . ?
O82 Ag4 Ag7 158.49(18) . . ?
Ag5 Ag4 Ag7 99.12(3) . . ?
Ag2 Ag4 Ag7 58.68(3) . . ?
C1 Ag5 O41 150.3(3) . . ?
C1 Ag5 O92 114.6(4) . . ?
O41 Ag5 O92 94.9(4) . . ?
C1 Ag5 Ag4 65.6(2) . . ?
O41 Ag5 Ag4 86.7(2) . . ?
O92 Ag5 Ag4 165.5(3) . . ?
C1 Ag5 Ag1 47.7(2) . . ?
O41 Ag5 Ag1 161.7(2) . . ?
O92 Ag5 Ag1 66.9(3) . . ?
Ag4 Ag5 Ag1 111.38(3) . . ?
C1 Ag5 Ag3 44.0(2) . . ?
O41 Ag5 Ag3 134.9(2) . . ?
O92 Ag5 Ag3 102.7(4) . . ?
Ag4 Ag5 Ag3 66.88(3) . . ?
Ag1 Ag5 Ag3 55.71(2) . . ?
O11 Ag6 O21 94.9(2) . . ?
O11 Ag6 C2 126.5(3) . . ?
O21 Ag6 C2 132.9(3) . . ?
O11 Ag6 C1 98.4(3) . . ?
O21 Ag6 C1 150.8(3) . . ?
C2 Ag6 C1 28.2(3) . . ?
O11 Ag6 O92 82.0(3) . 2 ?
O21 Ag6 O92 97.1(3) . 2 ?
C2 Ag6 O92 108.9(4) . 2 ?
C1 Ag6 O92 110.5(4) . 2 ?
O11 Ag6 Ag2 137.56(18) . . ?
O21 Ag6 Ag2 81.20(15) . . ?
C2 Ag6 Ag2 53.7(2) . . ?
C1 Ag6 Ag2 71.5(2) . . ?
O92 Ag6 Ag2 140.4(2) 2 . ?
O11 Ag6 Ag9 75.39(18) . . ?
O21 Ag6 Ag9 53.85(16) . . ?
C2 Ag6 Ag9 110.8(2) . . ?
C1 Ag6 Ag9 104.9(2) . . ?
O92 Ag6 Ag9 140.3(3) 2 . ?
Ag2 Ag6 Ag9 68.31(3) . . ?
O11 Ag6 Ag3 84.19(17) . . ?
O21 Ag6 Ag3 110.73(17) . . ?
C2 Ag6 Ag3 60.0(2) . . ?
C1 Ag6 Ag3 45.7(2) . . ?
O92 Ag6 Ag3 149.9(3) 2 . ?
Ag2 Ag6 Ag3 58.84(2) . . ?
Ag9 Ag6 Ag3 59.30(2) . . ?
O11 Ag6 Ag1 55.94(16) . . ?
O21 Ag6 Ag1 145.85(16) . . ?
C2 Ag6 Ag1 70.7(2) . . ?
C1 Ag6 Ag1 42.9(2) . . ?
O92 Ag6 Ag1 95.8(3) 2 . ?
Ag2 Ag6 Ag1 107.63(3) . . ?
Ag9 Ag6 Ag1 97.82(3) . . ?
Ag3 Ag6 Ag1 54.48(2) . . ?
O11 Ag6 Ag1 87.81(17) . 2 ?
O21 Ag6 Ag1 156.67(17) . 2 ?
C2 Ag6 Ag1 58.5(2) . 2 ?
C1 Ag6 Ag1 50.3(2) . 2 ?
O92 Ag6 Ag1 60.3(3) 2 2 ?
Ag2 Ag6 Ag1 112.00(3) . 2 ?
Ag9 Ag6 Ag1 148.06(3) . 2 ?
Ag3 Ag6 Ag1 92.58(3) . 2 ?
Ag1 Ag6 Ag1 50.70(2) . 2 ?
C2 Ag7 N8 163.3(3) . . ?
C2 Ag7 N7 125.1(3) . . ?
N8 Ag7 N7 70.4(3) . . ?
C2 Ag7 Ag2 55.1(3) . . ?
N8 Ag7 Ag2 113.1(2) . . ?
N7 Ag7 Ag2 121.51(18) . . ?
C2 Ag7 Ag4 46.4(3) . . ?
N8 Ag7 Ag4 141.2(2) . . ?
N7 Ag7 Ag4 83.53(18) . . ?
Ag2 Ag7 Ag4 57.46(3) . . ?
C3 Ag8 N1 146.8(3) . . ?
C3 Ag8 N2 138.9(3) . . ?
N1 Ag8 N2 72.0(2) . . ?
C3 Ag8 Ag9 48.7(2) . . ?
N1 Ag8 Ag9 161.35(19) . . ?
N2 Ag8 Ag9 97.92(17) . . ?
C3 Ag8 Ag3 50.8(3) . . ?
N1 Ag8 Ag3 115.60(19) . . ?
N2 Ag8 Ag3 143.6(2) . . ?
Ag9 Ag8 Ag3 63.33(3) . . ?
C3 Ag9 O12 143.7(3) . . ?
C3 Ag9 O52 124.6(3) . . ?
O12 Ag9 O52 80.4(2) . . ?
C3 Ag9 O21 122.0(3) . . ?
O12 Ag9 O21 85.8(2) . . ?
O52 Ag9 O21 78.5(2) . . ?
C3 Ag9 Ag8 48.5(2) . . ?
O12 Ag9 Ag8 101.60(19) . . ?
O52 Ag9 Ag8 109.06(19) . . ?
O21 Ag9 Ag8 170.11(14) . . ?
C3 Ag9 Ag10 54.6(2) . . ?
O12 Ag9 Ag10 158.31(18) . . ?
O52 Ag9 Ag10 77.98(18) . . ?
O21 Ag9 Ag10 88.72(14) . . ?
Ag8 Ag9 Ag10 86.70(3) . . ?
C3 Ag9 Ag6 99.6(2) . . ?
O12 Ag9 Ag6 81.17(18) . . ?
O52 Ag9 Ag6 124.89(18) . . ?
O21 Ag9 Ag6 48.69(15) . . ?
Ag8 Ag9 Ag6 125.39(3) . . ?
Ag10 Ag9 Ag6 110.47(3) . . ?
C3 Ag9 Ag3 50.5(3) . . ?
O12 Ag9 Ag3 101.04(18) . . ?
O52 Ag9 Ag3 171.86(19) . . ?
O21 Ag9 Ag3 109.57(15) . . ?
Ag8 Ag9 Ag3 62.81(3) . . ?
Ag10 Ag9 Ag3 100.57(3) . . ?
Ag6 Ag9 Ag3 63.19(2) . . ?
O51 Ag10 O72 106.2(3) . 2_546 ?
O51 Ag10 C4 146.6(3) . . ?
O72 Ag10 C4 105.8(3) 2_546 . ?
O51 Ag10 C3 120.7(3) . . ?
O72 Ag10 C3 133.0(3) 2_546 . ?
C4 Ag10 C3 27.4(3) . . ?
O51 Ag10 Ag9 82.4(2) . . ?
O72 Ag10 Ag9 157.7(3) 2_546 . ?
C4 Ag10 Ag9 71.3(2) . . ?
C3 Ag10 Ag9 45.21(19) . . ?
O51 Ag10 Ag12 120.6(2) . . ?
O72 Ag10 Ag12 93.2(2) 2_546 . ?
C4 Ag10 Ag12 48.2(3) . . ?
C3 Ag10 Ag12 60.8(2) . . ?
Ag9 Ag10 Ag12 100.03(4) . . ?
O51 Ag10 Ag2 135.8(2) . . ?
O72 Ag10 Ag2 94.7(3) 2_546 . ?
C4 Ag10 Ag2 49.3(2) . . ?
C3 Ag10 Ag2 54.65(19) . . ?
Ag9 Ag10 Ag2 66.34(3) . . ?
Ag12 Ag10 Ag2 95.92(3) . . ?
C4 Ag11 O102 177.2(4) . . ?
C4 Ag11 Ag12 51.0(3) . . ?
O102 Ag11 Ag12 127.2(3) . . ?
C4 Ag11 Ag2 49.0(3) . . ?
O102 Ag11 Ag2 133.5(3) . . ?
Ag12 Ag11 Ag2 96.96(3) . . ?
O101 Ag12 C4 132.0(4) 2_546 . ?
O101 Ag12 O71 95.6(5) 2_546 . ?
C4 Ag12 O71 131.7(4) . . ?
O101 Ag12 O71 93.7(4) 2_546 2_546 ?
C4 Ag12 O71 95.0(4) . 2_546 ?
O71 Ag12 O71 88.6(3) . 2_546 ?
O101 Ag12 Ag11 167.3(4) 2_546 . ?
C4 Ag12 Ag11 46.4(2) . . ?
O71 Ag12 Ag11 89.2(3) . . ?
O71 Ag12 Ag11 74.7(2) 2_546 . ?
O101 Ag12 Ag10 87.3(4) 2_546 . ?
C4 Ag12 Ag10 52.8(3) . . ?
O71 Ag12 Ag10 157.9(2) . . ?
O71 Ag12 Ag10 69.3(2) 2_546 . ?
Ag11 Ag12 Ag10 83.89(4) . . ?
N3 Ag13 O82 148.7(3) 1_655 . ?
N3 Ag13 N4 71.3(3) 1_655 1_655 ?
O82 Ag13 N4 131.6(3) . 1_655 ?
N3 Ag13 O102 113.6(3) 1_655 . ?
O82 Ag13 O102 79.2(2) . . ?
N4 Ag13 O102 114.0(3) 1_655 . ?
N6 Ag14 N5 71.1(3) 1_455 1_455 ?
N6 Ag14 O1W 118.6(3) 1_455 . ?
N5 Ag14 O1W 92.9(3) 1_455 . ?
N6 Ag14 O52 91.7(3) 1_455 . ?
N5 Ag14 O52 117.7(3) 1_455 . ?
O1W Ag14 O52 143.2(3) . . ?
C2 C1 Ag5 115.1(7) . . ?
C2 C1 Ag1 155.6(8) . . ?
Ag5 C1 Ag1 86.0(3) . . ?
C2 C1 Ag3 106.9(7) . . ?
Ag5 C1 Ag3 95.6(3) . . ?
Ag1 C1 Ag3 81.6(3) . . ?
C2 C1 Ag6 71.5(6) . . ?
Ag5 C1 Ag6 173.0(4) . . ?
Ag1 C1 Ag6 87.0(3) . . ?
Ag3 C1 Ag6 84.1(3) . . ?
C2 C1 Ag1 93.2(6) . 2 ?
Ag5 C1 Ag1 96.4(4) . 2 ?
Ag1 C1 Ag1 71.3(3) . 2 ?
Ag3 C1 Ag1 149.4(4) . 2 ?
Ag6 C1 Ag1 80.6(3) . 2 ?
C1 C2 Ag7 158.5(8) . . ?
C1 C2 Ag4 99.6(7) . . ?
Ag7 C2 Ag4 92.7(3) . . ?
C1 C2 Ag6 80.3(6) . . ?
Ag7 C2 Ag6 98.4(4) . . ?
Ag4 C2 Ag6 147.8(4) . . ?
C1 C2 Ag2 118.0(7) . . ?
Ag7 C2 Ag2 81.9(3) . . ?
Ag4 C2 Ag2 76.6(3) . . ?
Ag6 C2 Ag2 75.3(3) . . ?
C4 C3 Ag8 128.4(8) . . ?
C4 C3 Ag9 146.7(8) . . ?
Ag8 C3 Ag9 82.8(3) . . ?
C4 C3 Ag3 105.0(8) . . ?
Ag8 C3 Ag3 86.1(3) . . ?
Ag9 C3 Ag3 86.5(3) . . ?
C4 C3 Ag10 73.9(7) . . ?
Ag8 C3 Ag10 120.0(4) . . ?
Ag9 C3 Ag10 80.1(3) . . ?
Ag3 C3 Ag10 148.5(4) . . ?
C3 C4 Ag11 161.2(9) . . ?
C3 C4 Ag12 104.7(7) . . ?
Ag11 C4 Ag12 82.6(4) . . ?
C3 C4 Ag10 78.7(7) . . ?
Ag11 C4 Ag10 120.0(5) . . ?
Ag12 C4 Ag10 79.0(3) . . ?
C3 C4 Ag2 88.8(7) . . ?
Ag11 C4 Ag2 91.2(3) . . ?
Ag12 C4 Ag2 155.0(5) . . ?
Ag10 C4 Ag2 83.3(3) . . ?
C11 O11 Ag6 126.5(6) . . ?
C11 O12 Ag9 122.9(6) . . ?
C21 O21 Ag6 111.3(5) . . ?
C21 O21 Ag9 112.6(6) . . ?
Ag6 O21 Ag9 77.46(18) . . ?
C21 O22 Ag2 126.0(6) . . ?
C31 O31 Ag4 121.2(7) . . ?
C31 O32 Ag2 126.9(7) . . ?
C41 O41 Ag5 120.9(6) . . ?
C41 O42 Ag4 124.9(6) . . ?
C51 O51 Ag10 124.5(7) . . ?
C51 O52 Ag9 124.7(6) . . ?
C51 O52 Ag14 125.8(6) . . ?
Ag9 O52 Ag14 93.2(2) . . ?
C61 O61 Ag1 116.8(6) . . ?
C61 O62 Ag3 133.6(6) . . ?
C71 O71 Ag12 135.7(8) . . ?
C71 O71 Ag12 131.7(8) . 2_546 ?
Ag12 O71 Ag12 91.4(3) . 2_546 ?
C71 O72 Ag10 115.9(8) . 2_546 ?
C81 O81 Ag3 128.1(7) . . ?
C81 O82 Ag13 135.6(6) . . ?
C81 O82 Ag4 121.7(7) . . ?
Ag13 O82 Ag4 94.0(2) . . ?
C91 O92 Ag5 155.5(13) . . ?
C91 O92 Ag6 106.4(11) . 2 ?
Ag5 O92 Ag6 97.9(4) . 2 ?
C101 O101 Ag12 155.0(11) . 2_546 ?
C101 O102 Ag11 119.5(8) . . ?
C101 O102 Ag13 136.0(7) . . ?
Ag11 O102 Ag13 103.5(3) . . ?
O12 C11 O11 127.5(8) . . ?
O12 C11 C12 116.1(8) . . ?
O11 C11 C12 116.3(8) . . ?
F11 C12 F12 109.1(9) . . ?
F11 C12 F13 104.8(9) . . ?
F12 C12 F13 104.2(9) . . ?
F11 C12 C11 112.6(8) . . ?
F12 C12 C11 113.2(7) . . ?
F13 C12 C11 112.3(7) . . ?
O22 C21 O21 129.3(8) . . ?
O22 C21 C22 116.0(8) . . ?
O21 C21 C22 114.6(8) . . ?
F21 C22 F23 102.9(9) . . ?
F21 C22 F22 104.5(12) . . ?
F23 C22 F22 100.6(9) . . ?
F21 C22 C21 116.7(8) . . ?
F23 C22 C21 117.5(8) . . ?
F22 C22 C21 112.6(8) . . ?
O31 C31 O32 130.5(10) . . ?
O31 C31 C32 116.0(9) . . ?
O32 C31 C32 113.3(9) . . ?
F33 C32 F32 103.2(10) . . ?
F33 C32 F31 104.5(11) . . ?
F32 C32 F31 102.5(12) . . ?
F33 C32 C31 116.9(9) . . ?
F32 C32 C31 115.1(9) . . ?
F31 C32 C31 113.0(9) . . ?
O42 C41 O41 128.4(9) . . ?
O42 C41 C42 116.6(10) . . ?
O41 C41 C42 115.0(10) . . ?
F42 C42 F41 100.2(11) . . ?
F42 C42 F43 110.4(11) . . ?
F41 C42 F43 103.8(11) . . ?
F42 C42 C41 111.7(9) . . ?
F41 C42 C41 113.3(10) . . ?
F43 C42 C41 116.1(9) . . ?
O51 C51 O52 130.1(9) . . ?
O51 C51 C52 116.1(9) . . ?
O52 C51 C52 113.7(9) . . ?
F53 C52 F52 103.5(10) . . ?
F53 C52 F51 107.8(10) . . ?
F52 C52 F51 102.5(12) . . ?
F53 C52 C51 117.0(9) . . ?
F52 C52 C51 111.0(8) . . ?
F51 C52 C51 113.6(9) . . ?
O61 C61 O62 127.9(8) . . ?
O61 C61 C62 116.6(9) . . ?
O62 C61 C62 115.4(9) . . ?
F62 C62 F61 106.8(11) . . ?
F62 C62 F63 101.7(11) . . ?
F61 C62 F63 105.4(10) . . ?
F62 C62 C61 113.0(8) . . ?
F61 C62 C61 114.3(8) . . ?
F63 C62 C61 114.5(8) . . ?
O71 C71 O72 129.0(11) . . ?
O71 C71 C72 116.7(11) . . ?
O72 C71 C72 114.3(11) . . ?
F71 C72 F73 107.7(11) . . ?
F71 C72 F72 103.9(14) . . ?
F73 C72 F72 100.8(11) . . ?
F71 C72 C71 116.1(10) . . ?
F73 C72 C71 115.4(10) . . ?
F72 C72 C71 111.3(10) . . ?
O82 C81 O81 130.0(9) . . ?
O82 C81 C82 117.3(9) . . ?
O81 C81 C82 112.7(9) . . ?
F83 C82 F81 109.2(12) . . ?
F83 C82 F82 102.4(12) . . ?
F81 C82 F82 94.5(12) . . ?
F83 C82 C81 120.3(9) . . ?
F81 C82 C81 114.1(9) . . ?
F82 C82 C81 112.8(10) . . ?
O92 C91 O91 117.4(16) . . ?
O92 C91 C92 124.0(16) . . ?
O91 C91 C92 118.5(15) . . ?
F92 C92 F91 101.8(15) . . ?
F92 C92 F93 101.7(14) . . ?
F91 C92 F93 111.2(17) . . ?
F92 C92 C91 113.3(13) . . ?
F91 C92 C91 113.2(12) . . ?
F93 C92 C91 114.4(13) . . ?
O102 C101 O101 135.5(12) . . ?
O102 C101 C102 118.2(11) . . ?
O101 C101 C102 106.3(13) . . ?
F102 C102 F101 96.0(14) . . ?
F102 C102 F103 95.5(14) . . ?
F101 C102 F103 95.7(18) . . ?
F102 C102 C101 127.4(13) . . ?
F101 C102 C101 119.3(11) . . ?
F103 C102 C101 116.2(12) . . ?
C015 N1 C011 117.6(8) . . ?
C015 N1 Ag8 118.0(6) . . ?
C011 N1 Ag8 122.6(6) . . ?
C021 N2 C024 117.4(8) . . ?
C021 N2 Ag8 112.5(5) . . ?
C024 N2 Ag8 127.0(6) . . ?
C023 N3 C022 116.7(8) . . ?
C023 N3 Ag13 124.5(6) . 1_455 ?
C022 N3 Ag13 114.2(6) . 1_455 ?
C031 N4 C035 117.2(10) . . ?
C031 N4 Ag13 123.8(7) . 1_455 ?
C035 N4 Ag13 112.4(7) . 1_455 ?
C012 C011 N1 123.3(9) . . ?
C011 C012 C013 120.8(10) . . ?
C014 C013 C012 117.5(10) . . ?
C013 C014 C015 118.8(10) . . ?
N1 C015 C014 121.8(8) . . ?
N1 C015 C021 116.2(8) . . ?
C014 C015 C021 121.8(8) . . ?
N2 C021 C022 121.0(8) . . ?
N2 C021 C015 114.3(7) . . ?
C022 C021 C015 124.5(8) . . ?
N3 C022 C021 121.2(9) . . ?
N3 C022 C035 114.1(8) . . ?
C021 C022 C035 124.6(8) . . ?
N3 C023 C024 122.5(9) . . ?
N2 C024 C023 119.9(10) . . ?
N4 C031 C032 123.2(11) . . ?
C033 C032 C031 118.4(12) . . ?
C032 C033 C034 119.2(11) . . ?
C035 C034 C033 119.2(10) . . ?
N4 C035 C034 122.4(9) . . ?
N4 C035 C022 116.2(8) . . ?
C034 C035 C022 121.2(9) . . ?
C045 N5 C041 117.1(9) . . ?
C045 N5 Ag14 111.4(6) . 1_655 ?
C041 N5 Ag14 122.1(7) . 1_655 ?
C054 N6 C051 117.0(9) . . ?
C054 N6 Ag14 125.2(7) . 1_655 ?
C051 N6 Ag14 114.1(6) . 1_655 ?
C053 N7 C052 119.1(9) . . ?
C053 N7 Ag7 126.9(6) . . ?
C052 N7 Ag7 108.8(6) . . ?
C061 N8 C065 116.3(9) . . ?
C061 N8 Ag7 120.7(7) . . ?
C065 N8 Ag7 121.6(7) . . ?
C042 C041 N5 123.6(11) . . ?
C041 C042 C043 119.3(10) . . ?
C042 C043 C044 120.1(11) . . ?
C045 C044 C043 116.7(10) . . ?
N5 C045 C044 123.1(8) . . ?
N5 C045 C051 116.1(8) . . ?
C044 C045 C051 120.8(8) . . ?
N6 C051 C052 121.9(8) . . ?
N6 C051 C045 113.7(8) . . ?
C052 C051 C045 124.4(9) . . ?
N7 C052 C051 119.3(9) . . ?
N7 C052 C065 115.1(8) . . ?
C051 C052 C065 125.6(8) . . ?
N7 C053 C054 120.4(9) . . ?
N6 C054 C053 121.7(10) . . ?
N8 C061 C062 124.2(11) . . ?
C063 C062 C061 119.7(12) . . ?
C062 C063 C064 116.8(11) . . ?
C065 C064 C063 120.2(10) . . ?
N8 C065 C064 122.6(10) . . ?
N8 C065 C052 115.7(8) . . ?
C064 C065 C052 121.4(8) . . ?

loop_
_geom_bond_atom_site_label_1
_geom_bond_atom_site_label_2
_geom_bond_distance
_geom_bond_site_symmetry_2
_geom_bond_publ_flag
Ag1 O61 2.213(6) . ?
Ag1 C1 2.245(9) . ?
Ag1 C1 2.571(9) 2 ?
Ag1 Ag1 2.8208(13) 2 ?
Ag1 Ag3 3.0011(11) . ?
Ag1 Ag5 3.0266(11) . ?
Ag1 Ag6 3.2905(11) . ?
Ag1 Ag6 3.2980(11) 2 ?
Ag2 O32 2.297(8) . ?
Ag2 O22 2.385(7) . ?
Ag2 C4 2.493(10) . ?
Ag2 C2 2.519(10) . ?
Ag2 Ag4 2.9988(11) . ?
Ag2 Ag6 3.0229(11) . ?
Ag2 Ag7 3.0387(11) . ?
Ag2 Ag3 3.0966(11) . ?
Ag2 Ag10 3.2682(12) . ?
Ag2 Ag11 3.3037(12) . ?
Ag3 C1 2.348(9) . ?
Ag3 O81 2.365(7) . ?
Ag3 O62 2.377(7) . ?
Ag3 C3 2.431(9) . ?
Ag3 Ag8 3.1318(11) . ?
Ag3 Ag9 3.1465(11) . ?
Ag3 Ag6 3.2660(11) . ?
Ag3 Ag5 3.3643(12) . ?
Ag4 C2 2.315(9) . ?
Ag4 O31 2.321(7) . ?
Ag4 O42 2.356(7) . ?
Ag4 O82 2.469(7) . ?
Ag4 Ag5 2.8481(11) . ?
Ag4 Ag7 3.1933(11) . ?
Ag5 C1 2.191(10) . ?
Ag5 O41 2.206(7) . ?
Ag5 O92 2.315(10) . ?
Ag6 O11 2.365(6) . ?
Ag6 O21 2.375(6) . ?
Ag6 C2 2.430(9) . ?
Ag6 C1 2.526(10) . ?
Ag6 O92 2.539(13) 2 ?
Ag6 Ag9 3.0865(11) . ?
Ag6 Ag1 3.2980(11) 2 ?
Ag7 C2 2.093(9) . ?
Ag7 N8 2.206(8) . ?
Ag7 N7 2.503(8) . ?
Ag8 C3 2.148(8) . ?
Ag8 N1 2.227(7) . ?
Ag8 N2 2.372(7) . ?
Ag8 Ag9 2.8436(10) . ?
Ag9 C3 2.152(8) . ?
Ag9 O12 2.249(6) . ?
Ag9 O52 2.354(7) . ?
Ag9 O21 2.553(7) . ?
Ag9 Ag10 2.9871(11) . ?
Ag10 O51 2.247(7) . ?
Ag10 O72 2.263(8) 2_546 ?
Ag10 C4 2.423(10) . ?
Ag10 C3 2.473(9) . ?
Ag10 Ag12 2.9879(15) . ?
Ag11 C4 2.115(10) . ?
Ag11 O102 2.159(7) . ?
Ag11 Ag12 2.8966(14) . ?
Ag12 O101 2.211(11) 2_546 ?
Ag12 C4 2.269(11) . ?
Ag12 O71 2.325(9) . ?
Ag12 O71 2.577(10) 2_546 ?
Ag13 N3 2.354(8) 1_655 ?
Ag13 O82 2.374(7) . ?
Ag13 N4 2.388(9) 1_655 ?
Ag13 O102 2.594(9) . ?
Ag14 N6 2.397(8) 1_455 ?
Ag14 N5 2.403(9) 1_455 ?
Ag14 O1W 2.408(9) . ?
Ag14 O52 2.580(7) . ?
C1 C2 1.209(12) . ?
C1 Ag1 2.571(9) 2 ?
C3 C4 1.162(12) . ?
O11 C11 1.246(11) . ?
O12 C11 1.239(11) . ?
O21 C21 1.267(11) . ?
O22 C21 1.212(11) . ?
O31 C31 1.203(12) . ?
O32 C31 1.242(13) . ?
O41 C41 1.269(13) . ?
O42 C41 1.235(13) . ?
O51 C51 1.208(12) . ?
O52 C51 1.219(12) . ?
O61 C61 1.210(12) . ?
O62 C61 1.255(12) . ?
O71 C71 1.227(15) . ?
O71 Ag12 2.577(10) 2_546 ?
O72 C71 1.233(14) . ?
O72 Ag10 2.263(8) 2_546 ?
O81 C81 1.246(12) . ?
O82 C81 1.233(12) . ?
O91 C91 1.171(19) . ?
O92 C91 1.097(14) . ?
O92 Ag6 2.539(13) 2 ?
O101 C101 1.195(15) . ?
O101 Ag12 2.211(11) 2_546 ?
O102 C101 1.189(14) . ?
C11 C12 1.506(10) . ?
C12 F11 1.317(5) . ?
C12 F12 1.318(5) . ?
C12 F13 1.320(5) . ?
C21 C22 1.466(10) . ?
C22 F21 1.307(5) . ?
C22 F23 1.310(5) . ?
C22 F22 1.315(5) . ?
C31 C32 1.480(11) . ?
C32 F33 1.313(5) . ?
C32 F32 1.314(5) . ?
C32 F31 1.314(5) . ?
C41 C42 1.481(11) . ?
C42 F42 1.312(5) . ?
C42 F41 1.315(5) . ?
C42 F43 1.317(5) . ?
C51 C52 1.495(11) . ?
C52 F53 1.312(5) . ?
C52 F52 1.314(5) . ?
C52 F51 1.315(5) . ?
C61 C62 1.490(10) . ?
C62 F62 1.310(5) . ?
C62 F61 1.312(5) . ?
C62 F63 1.312(5) . ?
C71 C72 1.484(11) . ?
C72 F71 1.317(5) . ?
C72 F73 1.318(5) . ?
C72 F72 1.324(5) . ?
C81 C82 1.454(11) . ?
C82 F83 1.312(5) . ?
C82 F81 1.314(5) . ?
C82 F82 1.315(5) . ?
C91 C92 1.437(12) . ?
C92 F92 1.313(5) . ?
C92 F91 1.314(5) . ?
C92 F93 1.316(5) . ?
C101 C102 1.413(11) . ?
C102 F102 1.305(5) . ?
C102 F101 1.306(5) . ?
C102 F103 1.308(5) . ?
N1 C015 1.334(11) . ?
N1 C011 1.352(12) . ?
N2 C021 1.325(11) . ?
N2 C024 1.348(12) . ?
N3 C023 1.323(13) . ?
N3 C022 1.329(11) . ?
N3 Ag13 2.354(8) 1_455 ?
N4 C031 1.333(14) . ?
N4 C035 1.335(12) . ?
N4 Ag13 2.388(9) 1_455 ?
C011 C012 1.288(14) . ?
C012 C013 1.416(16) . ?
C013 C014 1.349(15) . ?
C014 C015 1.405(13) . ?
C015 C021 1.504(12) . ?
C021 C022 1.385(12) . ?
C022 C035 1.496(13) . ?
C023 C024 1.371(14) . ?
C031 C032 1.393(18) . ?
C032 C033 1.346(17) . ?
C033 C034 1.381(16) . ?
C034 C035 1.371(13) . ?
N5 C045 1.327(11) . ?
N5 C041 1.334(13) . ?
N5 Ag14 2.403(9) 1_655 ?
N6 C054 1.321(12) . ?
N6 C051 1.349(12) . ?
N6 Ag14 2.397(8) 1_655 ?
N7 C053 1.313(13) . ?
N7 C052 1.353(11) . ?
N8 C061 1.318(15) . ?
N8 C065 1.339(12) . ?
C041 C042 1.329(16) . ?
C042 C043 1.347(16) . ?
C043 C044 1.381(14) . ?
C044 C045 1.378(13) . ?
C045 C051 1.515(12) . ?
C051 C052 1.373(13) . ?
C052 C065 1.490(14) . ?
C053 C054 1.399(15) . ?
C061 C062 1.394(18) . ?
C062 C063 1.349(17) . ?
C063 C064 1.391(16) . ?
C064 C065 1.382(13) . ?
